data_4308476
loop_
_publ_author_name
'Yi Cui'
'Qin-De Liu'
'Dong-Ren Bai'
'Wen-Li Jia'
'Ye Tao'
'Suning Wang'

_publ_section_title
;
Organoboron Compounds with an 8-Hydroxyquinolato Chelate and Its
Derivatives: Substituent Effects on Structures and Luminescence
;
_journal_name_full 'Inorganic Chemistry'
_journal_page_first 601
_journal_page_last 609
_journal_paper_doi 10.1021/ic0489746
_journal_volume 44
_journal_year 2005
_chemical_formula_sum 'C31 H22 B N O'
_chemical_formula_weight 435.31
_chemical_name_systematic
; 
 ? 
;
_space_group_IT_number 14
_symmetry_cell_setting monoclinic
_symmetry_space_group_name_Hall '-P 2ybc'
_symmetry_space_group_name_H-M 'P 1 21/c 1'
_atom_sites_solution_hydrogens geom
_atom_sites_solution_primary direct
_atom_sites_solution_secondary difmap
_audit_creation_method SHELXL-97
_cell_angle_alpha 90.00
_cell_angle_beta 107.837(5)
_cell_angle_gamma 90.00
_cell_formula_units_Z 4
_cell_length_a 16.850(5)
_cell_length_b 7.776(2)
_cell_length_c 18.372(6)
_cell_measurement_temperature 293(2)
_cell_volume 2291.5(12)
_computing_structure_refinement 'SHELXL-97 (Sheldrick, 1997)'
_computing_structure_solution 'SHELXS-97 (Sheldrick, 1990)'
_diffrn_ambient_temperature 293(2)
_diffrn_measured_fraction_theta_full 0.908
_diffrn_measured_fraction_theta_max 0.908
_diffrn_radiation_monochromator graphite
_diffrn_radiation_source 'fine-focus sealed tube'
_diffrn_radiation_type MoK\a
_diffrn_radiation_wavelength 0.71073
_diffrn_reflns_av_R_equivalents 0.1483
_diffrn_reflns_av_sigmaI/netI 0.3690
_diffrn_reflns_limit_h_max 21
_diffrn_reflns_limit_h_min -22
_diffrn_reflns_limit_k_max 9
_diffrn_reflns_limit_k_min -10
_diffrn_reflns_limit_l_max 23
_diffrn_reflns_limit_l_min -24
_diffrn_reflns_number 14684
_diffrn_reflns_theta_full 28.36
_diffrn_reflns_theta_max 28.36
_diffrn_reflns_theta_min 2.29
_exptl_absorpt_coefficient_mu 0.075
_exptl_crystal_density_diffrn 1.262
_exptl_crystal_density_method 'not measured'
_exptl_crystal_F_000 912
_refine_diff_density_max 0.336
_refine_diff_density_min -0.186
_refine_diff_density_rms 0.041
_refine_ls_extinction_coef 0.0015(6)
_refine_ls_extinction_expression Fc^*^=kFc[1+0.001xFc^2^\l^3^/sin(2\q)]^-1/4^
_refine_ls_extinction_method SHELXL
_refine_ls_goodness_of_fit_ref 0.707
_refine_ls_hydrogen_treatment mixed
_refine_ls_matrix_type full
_refine_ls_number_parameters 308
_refine_ls_number_reflns 5222
_refine_ls_number_restraints 0
_refine_ls_restrained_S_all 0.707
_refine_ls_R_factor_all 0.3101
_refine_ls_R_factor_gt 0.0711
_refine_ls_shift/su_max 0.000
_refine_ls_shift/su_mean 0.000
_refine_ls_structure_factor_coef Fsqd
_refine_ls_weighting_details 'calc w=1/[\s^2^(Fo^2^)+(0.0570P)^2^+0.0000P] where P=(Fo^2^+2Fc^2^)/3'
_refine_ls_weighting_scheme calc
_refine_ls_wR_factor_gt 0.1244
_refine_ls_wR_factor_ref 0.1630
_reflns_number_gt 1180
_reflns_number_total 5222
_reflns_threshold_expression >2sigma(I)
_cod_data_source_file ic0489746si20040728_035901.cif
_cod_data_source_block cui1
_cod_original_cell_volume 2291.6(12)
_cod_database_code 4308476

loop_
_symmetry_equiv_pos_as_xyz
'x, y, z'
'-x, y+1/2, -z+1/2'
'-x, -y, -z'
'x, -y-1/2, z-1/2'

loop_
_atom_site_label
_atom_site_type_symbol
_atom_site_fract_x
_atom_site_fract_y
_atom_site_fract_z
_atom_site_U_iso_or_equiv
_atom_site_adp_type
_atom_site_occupancy
_atom_site_symmetry_multiplicity
_atom_site_calc_flag
_atom_site_refinement_flags
_atom_site_disorder_assembly
_atom_site_disorder_group
O1 O 0.19681(17) 0.2056(3) 0.40222(16) 0.0541(9) Uani 1 1 d . . .
N1 N 0.1787(2) 0.4895(4) 0.44508(18) 0.0433(10) Uani 1 1 d . . .
C1 C 0.0456(3) 0.3140(5) 0.3733(3) 0.0509(13) Uani 1 1 d . . .
B1 B 0.1345(3) 0.2986(6) 0.4344(3) 0.0447(14) Uani 1 1 d . . .
C2 C -0.0193(3) 0.4111(6) 0.3846(3) 0.0581(14) Uani 1 1 d . . .
H2A H -0.0099 0.4682 0.4310 0.070 Uiso 1 1 calc R . .
C4 C -0.1127(3) 0.3451(7) 0.2617(3) 0.0728(16) Uani 1 1 d . . .
H4A H -0.1645 0.3555 0.2248 0.087 Uiso 1 1 calc R . .
C3 C -0.0960(3) 0.4269(6) 0.3313(3) 0.0665(15) Uani 1 1 d . . .
H3A H -0.1370 0.4930 0.3421 0.080 Uiso 1 1 calc R . .
C5 C -0.0509(4) 0.2482(7) 0.2486(3) 0.0770(17) Uani 1 1 d . . .
H5A H -0.0611 0.1914 0.2021 0.092 Uiso 1 1 calc R . .
C6 C 0.0265(3) 0.2328(5) 0.3029(3) 0.0615(15) Uani 1 1 d . . .
H6A H 0.0670 0.1657 0.2919 0.074 Uiso 1 1 calc R . .
C7 C 0.1419(3) 0.2229(5) 0.5176(3) 0.0427(12) Uani 1 1 d . . .
C8 C 0.2188(3) 0.2119(6) 0.5729(3) 0.0685(15) Uani 1 1 d . . .
H8A H 0.2652 0.2517 0.5607 0.082 Uiso 1 1 calc R . .
C9 C 0.2306(4) 0.1455(6) 0.6450(3) 0.0792(17) Uani 1 1 d . . .
H9A H 0.2837 0.1394 0.6801 0.095 Uiso 1 1 calc R . .
C12 C 0.0750(3) 0.1626(5) 0.5392(3) 0.0564(14) Uani 1 1 d . . .
H12A H 0.0218 0.1683 0.5043 0.068 Uiso 1 1 calc R . .
C10 C 0.1620(4) 0.0885(6) 0.6640(3) 0.0830(19) Uani 1 1 d . . .
H10A H 0.1686 0.0462 0.7129 0.100 Uiso 1 1 calc R . .
C11 C 0.0847(4) 0.0935(6) 0.6117(3) 0.0728(17) Uani 1 1 d . . .
H11A H 0.0388 0.0513 0.6241 0.087 Uiso 1 1 calc R . .
C13 C 0.2525(3) 0.3155(5) 0.3905(2) 0.0443(12) Uani 1 1 d . . .
C14 C 0.3136(3) 0.2852(5) 0.3587(3) 0.0542(13) Uani 1 1 d . . .
H14A H 0.3200 0.1776 0.3391 0.065 Uiso 1 1 calc R . .
C15 C 0.3673(3) 0.4221(6) 0.3563(3) 0.0698(16) Uani 1 1 d . . .
H15A H 0.4107 0.4008 0.3361 0.084 Uiso 1 1 calc R . .
C16 C 0.3594(3) 0.5855(6) 0.3817(3) 0.0701(16) Uani 1 1 d . . .
C17 C 0.2935(3) 0.6198(5) 0.4124(3) 0.0508(13) Uani 1 1 d . . .
C18 C 0.2733(3) 0.7747(5) 0.4406(3) 0.0604(14) Uani 1 1 d . . .
H18A H 0.3042 0.8729 0.4390 0.072 Uiso 1 1 calc R . .
C19 C 0.2089(3) 0.7835(5) 0.4705(3) 0.0553(14) Uani 1 1 d . . .
H19A H 0.1963 0.8875 0.4896 0.066 Uiso 1 1 calc R . .
C20 C 0.1616(3) 0.6383(5) 0.4728(2) 0.0529(13) Uani 1 1 d . . .
H20A H 0.1180 0.6450 0.4938 0.063 Uiso 1 1 calc R . .
C21 C 0.2427(3) 0.4816(4) 0.4156(2) 0.0369(11) Uani 1 1 d . . .
C22 C 0.4250(4) 0.7242(7) 0.3841(4) 0.0808(18) Uani 1 1 d . . .
C23 C 0.4919(4) 0.7482(7) 0.4452(4) 0.093(2) Uani 1 1 d . . .
H23A H 0.4976 0.6780 0.4876 0.112 Uiso 1 1 calc R . .
C24 C 0.5538(4) 0.8713(9) 0.4500(4) 0.101(2) Uani 1 1 d . . .
H24A H 0.5992 0.8798 0.4940 0.121 Uiso 1 1 calc R . .
C25 C 0.5475(4) 0.9797(8) 0.3893(5) 0.106(2) Uani 1 1 d . . .
H25A H 0.5875 1.0633 0.3909 0.127 Uiso 1 1 calc R . .
C26 C 0.4752(4) 0.9564(6) 0.3227(5) 0.0729(19) Uani 1 1 d . . .
C27 C 0.4668(5) 1.0534(8) 0.2603(6) 0.130(3) Uani 1 1 d . . .
H27A H 0.5067 1.1361 0.2605 0.156 Uiso 1 1 calc R . .
C28 C 0.4012(5) 1.0315(11) 0.1978(5) 0.121(3) Uani 1 1 d . . .
H28A H 0.3970 1.1020 0.1559 0.146 Uiso 1 1 calc R . .
C29 C 0.3388(4) 0.9101(9) 0.1915(4) 0.107(2) Uani 1 1 d . . .
H29A H 0.2949 0.9002 0.1464 0.129 Uiso 1 1 calc R . .
C30 C 0.3429(4) 0.8054(7) 0.2525(4) 0.0785(17) Uani 1 1 d . . .
H30A H 0.3021 0.7232 0.2501 0.094 Uiso 1 1 calc R . .
C31 C 0.4138(4) 0.8278(6) 0.3212(4) 0.0605(16) Uani 1 1 d . . .

loop_
_atom_site_aniso_label
_atom_site_aniso_U_11
_atom_site_aniso_U_22
_atom_site_aniso_U_33
_atom_site_aniso_U_23
_atom_site_aniso_U_13
_atom_site_aniso_U_12
O1 0.073(2) 0.0305(15) 0.076(2) -0.0079(15) 0.050(2) -0.0071(16)
N1 0.052(3) 0.0333(19) 0.054(3) -0.0050(18) 0.029(2) -0.0011(19)
C1 0.066(4) 0.038(3) 0.062(4) -0.004(3) 0.038(3) -0.009(3)
B1 0.054(4) 0.035(3) 0.055(4) -0.015(3) 0.031(4) -0.012(3)
C2 0.063(4) 0.063(3) 0.050(4) -0.011(3) 0.020(4) -0.010(3)
C4 0.076(5) 0.076(4) 0.065(5) 0.002(3) 0.020(4) -0.019(3)
C3 0.061(4) 0.071(4) 0.073(5) 0.000(3) 0.029(4) -0.007(3)
C5 0.093(5) 0.084(4) 0.060(4) -0.021(3) 0.032(4) -0.018(4)
C6 0.071(4) 0.052(3) 0.064(4) -0.010(3) 0.025(4) -0.006(3)
C7 0.050(3) 0.029(2) 0.050(4) -0.012(2) 0.018(3) 0.000(2)
C8 0.071(5) 0.070(3) 0.071(4) 0.004(3) 0.031(4) -0.015(3)
C9 0.083(5) 0.083(4) 0.067(5) 0.003(3) 0.017(4) -0.017(3)
C12 0.063(4) 0.052(3) 0.060(4) -0.001(3) 0.027(3) -0.009(3)
C10 0.114(6) 0.068(4) 0.069(5) -0.001(3) 0.030(5) -0.031(4)
C11 0.092(5) 0.081(4) 0.058(4) -0.001(3) 0.041(4) -0.037(4)
C13 0.061(3) 0.028(2) 0.051(3) -0.004(2) 0.028(3) -0.008(2)
C14 0.065(3) 0.038(2) 0.074(4) -0.012(3) 0.042(3) -0.010(3)
C15 0.069(4) 0.060(3) 0.101(5) -0.009(3) 0.058(4) -0.007(3)
C16 0.075(4) 0.046(3) 0.111(5) -0.017(3) 0.059(4) -0.020(3)
C17 0.060(4) 0.031(2) 0.072(4) -0.005(2) 0.037(3) -0.010(2)
C18 0.061(4) 0.035(2) 0.098(4) -0.012(3) 0.043(3) -0.021(2)
C19 0.059(3) 0.033(2) 0.081(4) -0.015(3) 0.031(3) -0.012(2)
C20 0.061(3) 0.038(2) 0.070(4) -0.008(2) 0.035(3) 0.003(2)
C21 0.042(3) 0.028(2) 0.047(3) 0.003(2) 0.023(3) -0.004(2)
C22 0.078(5) 0.069(4) 0.108(6) -0.014(4) 0.047(5) 0.004(4)
C23 0.081(5) 0.104(5) 0.098(6) -0.037(4) 0.034(5) -0.033(4)
C24 0.079(5) 0.111(5) 0.108(6) -0.033(4) 0.021(5) -0.040(4)
C25 0.081(6) 0.096(5) 0.144(7) -0.032(5) 0.041(6) -0.008(4)
C26 0.072(5) 0.048(3) 0.128(6) 0.012(4) 0.074(5) -0.002(3)
C27 0.132(8) 0.068(4) 0.237(11) 0.047(6) 0.128(8) 0.034(5)
C28 0.090(6) 0.139(7) 0.150(9) 0.061(6) 0.059(6) 0.046(6)
C29 0.069(5) 0.112(5) 0.143(7) 0.041(5) 0.036(5) 0.013(4)
C30 0.064(5) 0.084(4) 0.102(5) 0.013(4) 0.047(4) 0.014(4)
C31 0.077(5) 0.039(3) 0.087(5) 0.020(3) 0.057(4) 0.028(3)

loop_
_atom_type_symbol
_atom_type_description
_atom_type_scat_dispersion_real
_atom_type_scat_dispersion_imag
_atom_type_scat_source
C C 0.0033 0.0016 'International Tables Vol C Tables 4.2.6.8 and 6.1.1.4'
H H 0.0000 0.0000 'International Tables Vol C Tables 4.2.6.8 and 6.1.1.4'
B B 0.0013 0.0007 'International Tables Vol C Tables 4.2.6.8 and 6.1.1.4'
N N 0.0061 0.0033 'International Tables Vol C Tables 4.2.6.8 and 6.1.1.4'
O O 0.0106 0.0060 'International Tables Vol C Tables 4.2.6.8 and 6.1.1.4'

loop_
_geom_angle_atom_site_label_1
_geom_angle_atom_site_label_2
_geom_angle_atom_site_label_3
_geom_angle
_geom_angle_site_symmetry_1
_geom_angle_site_symmetry_3
_geom_angle_publ_flag
C13 O1 B1 111.0(3) . . ?
C20 N1 C21 119.2(3) . . ?
C20 N1 B1 133.3(3) . . ?
C21 N1 B1 107.4(3) . . ?
C6 C1 C2 114.6(5) . . ?
C6 C1 B1 121.9(5) . . ?
C2 C1 B1 123.5(5) . . ?
O1 B1 C1 111.9(4) . . ?
O1 B1 C7 109.3(4) . . ?
C1 B1 C7 119.0(4) . . ?
O1 B1 N1 97.6(3) . . ?
C1 B1 N1 108.2(4) . . ?
C7 B1 N1 108.5(4) . . ?
C3 C2 C1 123.6(5) . . ?
C5 C4 C3 118.0(6) . . ?
C2 C3 C4 120.2(5) . . ?
C4 C5 C6 121.4(5) . . ?
C5 C6 C1 122.2(5) . . ?
C8 C7 C12 115.4(4) . . ?
C8 C7 B1 120.3(5) . . ?
C12 C7 B1 124.3(5) . . ?
C9 C8 C7 123.9(5) . . ?
C8 C9 C10 118.5(6) . . ?
C7 C12 C11 122.3(5) . . ?
C11 C10 C9 120.5(6) . . ?
C10 C11 C12 119.3(5) . . ?
O1 C13 C14 128.6(4) . . ?
O1 C13 C21 112.3(4) . . ?
C14 C13 C21 119.1(4) . . ?
C13 C14 C15 117.7(4) . . ?
C16 C15 C14 124.0(4) . . ?
C15 C16 C17 118.6(4) . . ?
C15 C16 C22 121.0(4) . . ?
C17 C16 C22 120.1(4) . . ?
C21 C17 C18 115.4(4) . . ?
C21 C17 C16 116.1(4) . . ?
C18 C17 C16 128.4(4) . . ?
C19 C18 C17 120.7(4) . . ?
C18 C19 C20 120.4(4) . . ?
N1 C20 C19 120.1(4) . . ?
N1 C21 C17 124.2(4) . . ?
N1 C21 C13 111.4(4) . . ?
C17 C21 C13 124.4(4) . . ?
C23 C22 C31 119.2(6) . . ?
C23 C22 C16 122.3(6) . . ?
C31 C22 C16 118.5(6) . . ?
C22 C23 C24 124.6(7) . . ?
C25 C24 C23 119.9(7) . . ?
C24 C25 C26 116.3(7) . . ?
C27 C26 C31 119.2(7) . . ?
C27 C26 C25 119.5(7) . . ?
C31 C26 C25 121.3(6) . . ?
C28 C27 C26 120.3(8) . . ?
C27 C28 C29 124.3(8) . . ?
C30 C29 C28 119.2(7) . . ?
C29 C30 C31 117.4(6) . . ?
C22 C31 C26 118.7(7) . . ?
C22 C31 C30 121.6(6) . . ?
C26 C31 C30 119.7(6) . . ?

loop_
_geom_bond_atom_site_label_1
_geom_bond_atom_site_label_2
_geom_bond_distance
_geom_bond_site_symmetry_2
_geom_bond_publ_flag
O1 C13 1.334(4) . ?
O1 B1 1.535(5) . ?
N1 C20 1.331(4) . ?
N1 C21 1.347(4) . ?
N1 B1 1.646(5) . ?
C1 C6 1.385(5) . ?
C1 C2 1.397(5) . ?
C1 B1 1.578(6) . ?
B1 C7 1.606(6) . ?
C2 C3 1.367(5) . ?
C4 C5 1.365(6) . ?
C4 C3 1.378(6) . ?
C5 C6 1.384(6) . ?
C7 C8 1.382(5) . ?
C7 C12 1.386(5) . ?
C8 C9 1.379(6) . ?
C9 C10 1.379(6) . ?
C12 C11 1.400(6) . ?
C10 C11 1.361(6) . ?
C13 C14 1.352(5) . ?
C13 C21 1.398(5) . ?
C14 C15 1.406(5) . ?
C15 C16 1.374(5) . ?
C16 C17 1.416(5) . ?
C16 C22 1.536(6) . ?
C17 C21 1.387(5) . ?
C17 C18 1.394(5) . ?
C18 C19 1.361(5) . ?
C19 C20 1.390(5) . ?
C22 C23 1.339(6) . ?
C22 C31 1.373(6) . ?
C23 C24 1.399(6) . ?
C24 C25 1.375(7) . ?
C25 C26 1.449(7) . ?
C26 C27 1.344(8) . ?
C26 C31 1.433(6) . ?
C27 C28 1.338(8) . ?
C28 C29 1.390(8) . ?
C29 C30 1.370(6) . ?
C30 C31 1.459(6) . ?
